data_2242269
loop_
_publ_author_name
'Zhang, Yuanyuan'
'He, Qiqian'
'Bao, Huijie'
'Wang, Lejia'
'Xiao, Xunwen'

_publ_section_title
;
 Crystal structure of ethylenedioxytetrathiafulvalene-4,5-bis(thiolbenzoic
 acid) 0.25-hydrate
;
_journal_coeditor_code IS5477
_journal_issue 9
_journal_name_full 'Acta Crystallographica Section E'
_journal_page_first 1275
_journal_page_last 1278
_journal_paper_doi 10.1107/S2056989017011070
_journal_volume 73
_journal_year 2017
_chemical_formula_iupac 'C22 H14 O6 S6, 0.25H2 O'
_chemical_formula_moiety 'C22 H14 O6 S6, 0.25(H2 O)'
_chemical_formula_sum 'C22 H14.5 O6.25 S6'
_chemical_formula_weight 571.19
_chemical_name_systematic
'4,4'-{[2-(5,6-Dihydro-[1,3]dithiolo[4,5-<i>b</i>][1,4]dioxin-2-ylidene)-1,3-dithiole-4,5-diyl]bis(sulfanediyl)}dibenzoic acid 0.25-hydrate'
_space_group_crystal_system triclinic
_space_group_IT_number 2
_space_group_name_Hall '-P 1'
_space_group_name_H-M_alt 'P -1'
_symmetry_space_group_name_Hall '-P 1'
_symmetry_space_group_name_H-M 'P -1'
_atom_sites_solution_hydrogens mixed
_audit_creation_method SHELXL-2014/7
_cell_angle_alpha 90.970(4)
_cell_angle_beta 92.039(4)
_cell_angle_gamma 110.902(4)
_cell_formula_units_Z 2
_cell_length_a 7.6995(6)
_cell_length_b 9.2634(8)
_cell_length_c 17.9198(14)
_cell_measurement_reflns_used 9956
_cell_measurement_temperature 296(2)
_cell_measurement_theta_max 27.60
_cell_measurement_theta_min 2.58
_cell_volume 1192.64(17)
_computing_cell_refinement
;
SAINT-Plus (Bruker, 2014)
;
_computing_data_collection
;
APEX2 (Bruker, 2014)
;
_computing_data_reduction
;
SAINT-Plus (Bruker, 2014)
;
_computing_molecular_graphics
;
SHELXTL (Sheldrick, 2008)
;
_computing_publication_material
;
publCIF (Westrip, 2010)
;
_computing_structure_refinement
;
SHELXL2014 (Sheldrick, 2015)
;
_computing_structure_solution
;
SHELXS97 (Sheldrick, 2008)
;
_diffrn_ambient_temperature 296(2)
_diffrn_measured_fraction_theta_full 0.996
_diffrn_measured_fraction_theta_max 0.995
_diffrn_measurement_device_type 'Bruker APEXII CCD'
_diffrn_measurement_method '\w and \f scans'
_diffrn_radiation_type MoK\a
_diffrn_radiation_wavelength 0.71073
_diffrn_reflns_av_R_equivalents 0.0664
_diffrn_reflns_limit_h_max 10
_diffrn_reflns_limit_h_min -10
_diffrn_reflns_limit_k_max 12
_diffrn_reflns_limit_k_min -12
_diffrn_reflns_limit_l_max 23
_diffrn_reflns_limit_l_min -23
_diffrn_reflns_number 40263
_diffrn_reflns_theta_full 25.242
_diffrn_reflns_theta_max 27.597
_diffrn_reflns_theta_min 2.583
_exptl_absorpt_coefficient_mu 0.613
_exptl_absorpt_correction_T_max .91
_exptl_absorpt_correction_T_min .85
_exptl_absorpt_correction_type multi-scan
_exptl_absorpt_process_details
;
(SADABS; Bruker, 2014)
;
_exptl_crystal_colour red
_exptl_crystal_density_diffrn 1.591
_exptl_crystal_density_method 'not measured'
_exptl_crystal_description block
_exptl_crystal_F_000 585
_exptl_crystal_size_max .32
_exptl_crystal_size_mid .22
_exptl_crystal_size_min .16
_refine_diff_density_max 0.469
_refine_diff_density_min -0.266
_refine_ls_extinction_method none
_refine_ls_goodness_of_fit_ref 1.083
_refine_ls_hydrogen_treatment mixed
_refine_ls_matrix_type full
_refine_ls_number_parameters 322
_refine_ls_number_reflns 5496
_refine_ls_number_restraints 2
_refine_ls_restrained_S_all 1.083
_refine_ls_R_factor_gt 0.0450
_refine_ls_shift/su_max 0.001
_refine_ls_shift/su_mean 0.000
_refine_ls_structure_factor_coef Fsqd
_refine_ls_weighting_details 'w=1/[\s^2^(Fo^2^)+(0.0409P)^2^+1.3142P] where P=(Fo^2^+2Fc^2^)/3'
_refine_ls_weighting_scheme calc
_refine_ls_wR_factor_gt 0.1062
_refine_ls_wR_factor_ref 0.1190
_reflns_number_gt 4411
_reflns_number_total 5496
_reflns_threshold_expression 'I > 2\s(I)'
_cod_data_source_file is5477sup1.cif
_cod_data_source_block I
_cod_database_code 2242269
_shelx_space_group_comment
;
The symmetry employed for this shelxl refinement is uniquely defined
by the following loop, which should always be used as a source of
symmetry information in preference to the above space-group names.
They are only intended as comments.
;

loop_
_space_group_symop_operation_xyz
'x, y, z'
'-x, -y, -z'

loop_
_atom_site_type_symbol
_atom_site_label
_atom_site_fract_x
_atom_site_fract_y
_atom_site_fract_z
_atom_site_U_iso_or_equiv
_atom_site_adp_type
_atom_site_calc_flag
_atom_site_occupancy
S S1 0.11044(11) 0.09238(9) 0.66738(4) 0.04393(19) Uani d 1
S S2 -0.09625(9) 0.29064(8) 0.61324(4) 0.03501(16) Uani d 1
S S3 0.32187(10) 0.13385(8) 0.51255(4) 0.03623(17) Uani d 1
S S4 0.12080(9) 0.32989(8) 0.45679(4) 0.03457(16) Uani d 1
S S5 0.66618(9) 0.29700(9) 0.42971(4) 0.04079(19) Uani d 1
S S6 0.42943(10) 0.51964(8) 0.36264(4) 0.03834(17) Uani d 1
O O1 -0.1244(3) 0.3703(2) 0.75549(11) 0.0433(5) Uani d 1
O O1W -0.114(3) 0.387(2) 1.0200(8) 0.189(11) Uani d 0.25
H H1WA -0.1141 0.2992 1.0328 0.227 Uiso d 0.25
H H1WB -0.2242 0.3865 1.0236 0.227 Uiso d 0.25
O O2 0.0741(3) 0.1748(3) 0.80773(11) 0.0470(5) Uani d 1
O O3 0.4480(5) 0.2974(3) 0.00584(14) 0.0900(11) Uani d 1
O O4 0.2328(5) 0.0854(3) 0.04444(14) 0.0863(10) Uani d 1
H H4 0.222(7) 0.048(5) -0.0006(14) 0.104 Uiso d 1
O O5 0.7607(4) 0.0500(3) 0.08500(12) 0.0664(7) Uani d 1
O O6 0.5255(4) -0.1560(3) 0.11897(12) 0.0575(6) Uani d 1
H H6 0.539(5) -0.200(4) 0.0790(14) 0.069 Uiso d 1
C C1 -0.0452(6) 0.3816(4) 0.83013(18) 0.0591(9) Uani d 1
H H1A -0.1185 0.4167 0.8640 0.071 Uiso calc 1
H H1B 0.0800 0.4579 0.8322 0.071 Uiso calc 1
C C2 -0.0387(6) 0.2316(4) 0.85521(18) 0.0599(9) Uani d 1
H H2A 0.0124 0.2441 0.9062 0.072 Uiso calc 1
H H2B -0.1642 0.1559 0.8547 0.072 Uiso calc 1
C C3 0.0365(4) 0.1960(3) 0.73426(15) 0.0362(6) Uani d 1
C C4 -0.0543(4) 0.2847(3) 0.71027(14) 0.0335(6) Uani d 1
C C5 0.0641(3) 0.1999(3) 0.59408(14) 0.0318(5) Uani d 1
C C6 0.1508(3) 0.2153(3) 0.52984(14) 0.0291(5) Uani d 1
C C7 0.4361(3) 0.2753(3) 0.44870(13) 0.0295(5) Uani d 1
C C8 0.3442(3) 0.3653(3) 0.42336(13) 0.0291(5) Uani d 1
C C9 0.3906(3) 0.4271(3) 0.27335(13) 0.0290(5) Uani d 1
C C10 0.4906(4) 0.5139(3) 0.21609(15) 0.0415(7) Uani d 1
H H10A 0.5698 0.6155 0.2256 0.050 Uiso calc 1
C C11 0.4719(5) 0.4482(3) 0.14444(16) 0.0472(7) Uani d 1
H H11A 0.5394 0.5058 0.1062 0.057 Uiso calc 1
C C12 0.3526(4) 0.2970(3) 0.13006(15) 0.0394(6) Uani d 1
C C13 0.2478(4) 0.2132(3) 0.18680(15) 0.0412(7) Uani d 1
H H13A 0.1639 0.1134 0.1767 0.049 Uiso calc 1
C C14 0.2677(4) 0.2776(3) 0.25845(14) 0.0375(6) Uani d 1
H H14A 0.1986 0.2204 0.2965 0.045 Uiso calc 1
C C15 0.3430(5) 0.2226(4) 0.05515(16) 0.0514(8) Uani d 1
C C16 0.6443(3) 0.2013(3) 0.34120(13) 0.0296(5) Uani d 1
C C17 0.7745(4) 0.2746(3) 0.28949(15) 0.0387(6) Uani d 1
H H17A 0.8628 0.3721 0.3008 0.046 Uiso calc 1
C C18 0.7729(4) 0.2022(3) 0.22095(16) 0.0419(7) Uani d 1
H H18A 0.8597 0.2515 0.1862 0.050 Uiso calc 1
C C19 0.6421(4) 0.0565(3) 0.20418(14) 0.0330(5) Uani d 1
C C20 0.5125(4) -0.0176(3) 0.25668(15) 0.0354(6) Uani d 1
H H20A 0.4252 -0.1158 0.2458 0.042 Uiso calc 1
C C21 0.5142(3) 0.0553(3) 0.32484(14) 0.0340(6) Uani d 1
H H21A 0.4278 0.0061 0.3598 0.041 Uiso calc 1
C C22 0.6426(4) -0.0211(3) 0.13115(15) 0.0407(6) Uani d 1

loop_
_atom_site_aniso_label
_atom_site_aniso_U_11
_atom_site_aniso_U_22
_atom_site_aniso_U_33
_atom_site_aniso_U_12
_atom_site_aniso_U_13
_atom_site_aniso_U_23
S1 0.0568(4) 0.0448(4) 0.0426(4) 0.0312(4) 0.0196(3) 0.0122(3)
S2 0.0351(3) 0.0449(4) 0.0316(3) 0.0212(3) 0.0112(3) 0.0041(3)
S3 0.0419(4) 0.0402(4) 0.0346(3) 0.0238(3) 0.0106(3) -0.0010(3)
S4 0.0305(3) 0.0527(4) 0.0268(3) 0.0221(3) 0.0060(2) 0.0005(3)
S5 0.0269(3) 0.0621(5) 0.0336(4) 0.0172(3) 0.0012(3) -0.0215(3)
S6 0.0484(4) 0.0341(3) 0.0279(3) 0.0087(3) 0.0086(3) -0.0067(3)
O1 0.0529(12) 0.0482(12) 0.0359(10) 0.0260(10) 0.0124(9) -0.0025(9)
O1W 0.25(2) 0.169(18) 0.059(9) -0.035(16) 0.038(12) -0.041(10)
O2 0.0530(12) 0.0575(13) 0.0358(11) 0.0253(10) 0.0093(9) 0.0118(9)
O3 0.165(3) 0.0509(15) 0.0402(13) 0.0183(17) 0.0469(17) -0.0017(11)
O4 0.134(3) 0.0605(16) 0.0378(14) 0.0012(16) 0.0300(15) -0.0190(12)
O5 0.0908(18) 0.0584(14) 0.0373(12) 0.0089(13) 0.0296(12) -0.0078(10)
O6 0.0739(16) 0.0509(13) 0.0378(12) 0.0099(12) 0.0164(11) -0.0167(10)
C1 0.079(2) 0.062(2) 0.0426(18) 0.0330(19) 0.0057(16) -0.0096(15)
C2 0.080(2) 0.070(2) 0.0342(16) 0.031(2) 0.0124(16) 0.0041(15)
C3 0.0368(14) 0.0379(14) 0.0349(14) 0.0133(11) 0.0098(11) 0.0064(11)
C4 0.0340(13) 0.0358(13) 0.0325(13) 0.0136(11) 0.0119(10) 0.0013(11)
C5 0.0299(12) 0.0326(13) 0.0347(13) 0.0126(10) 0.0096(10) 0.0013(10)
C6 0.0269(11) 0.0324(13) 0.0293(12) 0.0119(10) 0.0048(9) -0.0027(10)
C7 0.0245(11) 0.0384(13) 0.0262(12) 0.0125(10) 0.0030(9) -0.0115(10)
C8 0.0293(12) 0.0380(13) 0.0196(11) 0.0118(10) 0.0043(9) -0.0084(9)
C9 0.0338(12) 0.0339(13) 0.0230(12) 0.0159(10) 0.0078(9) -0.0014(9)
C10 0.0545(17) 0.0317(14) 0.0334(14) 0.0084(12) 0.0131(12) -0.0012(11)
C11 0.073(2) 0.0389(15) 0.0278(14) 0.0164(14) 0.0216(14) 0.0056(11)
C12 0.0598(18) 0.0361(14) 0.0244(13) 0.0191(13) 0.0090(12) -0.0002(10)
C13 0.0513(16) 0.0346(14) 0.0305(14) 0.0062(12) 0.0087(12) -0.0059(11)
C14 0.0418(14) 0.0380(14) 0.0272(13) 0.0064(12) 0.0120(11) -0.0017(11)
C15 0.084(2) 0.0416(17) 0.0279(14) 0.0212(16) 0.0164(15) -0.0029(12)
C16 0.0273(11) 0.0394(14) 0.0265(12) 0.0173(10) 0.0042(9) -0.0063(10)
C17 0.0450(15) 0.0324(13) 0.0359(14) 0.0097(12) 0.0112(12) -0.0042(11)
C18 0.0517(17) 0.0382(15) 0.0339(14) 0.0122(13) 0.0184(12) 0.0015(11)
C19 0.0401(14) 0.0378(14) 0.0255(12) 0.0190(11) 0.0065(10) -0.0040(10)
C20 0.0331(13) 0.0381(14) 0.0329(14) 0.0104(11) 0.0047(10) -0.0073(11)
C21 0.0302(12) 0.0428(15) 0.0289(13) 0.0124(11) 0.0103(10) -0.0042(11)
C22 0.0544(17) 0.0431(16) 0.0271(13) 0.0200(13) 0.0090(12) -0.0040(11)

loop_
_atom_type_symbol
_atom_type_description
_atom_type_scat_dispersion_real
_atom_type_scat_dispersion_imag
_atom_type_scat_source
C C 0.0033 0.0016 'International Tables Vol C Tables 4.2.6.8 and 6.1.1.4'
H H 0.0000 0.0000 'International Tables Vol C Tables 4.2.6.8 and 6.1.1.4'
O O 0.0106 0.0060 'International Tables Vol C Tables 4.2.6.8 and 6.1.1.4'
S S 0.1246 0.1234 'International Tables Vol C Tables 4.2.6.8 and 6.1.1.4'

loop_
_geom_angle_atom_site_label_1
_geom_angle_atom_site_label_2
_geom_angle_atom_site_label_3
_geom_angle
C3 S1 C5 91.86(12)
C4 S2 C5 91.46(12)
C7 S3 C6 93.69(12)
C6 S4 C8 93.76(12)
C7 S5 C16 103.60(11)
C8 S6 C9 103.42(11)
C4 O1 C1 110.0(2)
H1WA O1W H1WB 107.7
C3 O2 C2 109.7(2)
C15 O4 H4 116(3)
C22 O6 H6 115(3)
O1 C1 C2 112.2(3)
O1 C1 H1A 109.2
C2 C1 H1A 109.2
O1 C1 H1B 109.2
C2 C1 H1B 109.2
H1A C1 H1B 107.9
O2 C2 C1 111.8(3)
O2 C2 H2A 109.2
C1 C2 H2A 109.2
O2 C2 H2B 109.2
C1 C2 H2B 109.2
H2A C2 H2B 107.9
C4 C3 O2 125.3(3)
C4 C3 S1 118.0(2)
O2 C3 S1 116.7(2)
C3 C4 O1 125.0(2)
C3 C4 S2 118.2(2)
O1 C4 S2 116.75(19)
C6 C5 S2 123.0(2)
C6 C5 S1 121.6(2)
S2 C5 S1 115.37(14)
C5 C6 S4 123.8(2)
C5 C6 S3 123.1(2)
S4 C6 S3 112.94(13)
C8 C7 S5 125.7(2)
C8 C7 S3 116.87(18)
S5 C7 S3 117.18(15)
C7 C8 S6 126.18(19)
C7 C8 S4 117.00(19)
S6 C8 S4 116.78(15)
C14 C9 C10 120.0(2)
C14 C9 S6 123.81(19)
C10 C9 S6 116.2(2)
C9 C10 C11 119.9(3)
C9 C10 H10A 120.1
C11 C10 H10A 120.1
C12 C11 C10 120.1(2)
C12 C11 H11A 120.0
C10 C11 H11A 120.0
C11 C12 C13 119.8(2)
C11 C12 C15 120.2(3)
C13 C12 C15 120.0(3)
C14 C13 C12 120.3(3)
C14 C13 H13A 119.8
C12 C13 H13A 119.8
C9 C14 C13 119.9(2)
C9 C14 H14A 120.0
C13 C14 H14A 120.0
O4 C15 O3 122.8(3)
O4 C15 C12 118.2(3)
O3 C15 C12 119.0(3)
C21 C16 C17 120.1(2)
C21 C16 S5 122.88(19)
C17 C16 S5 116.8(2)
C18 C17 C16 119.9(2)
C18 C17 H17A 120.0
C16 C17 H17A 120.0
C19 C18 C17 120.1(2)
C19 C18 H18A 120.0
C17 C18 H18A 120.0
C18 C19 C20 119.8(2)
C18 C19 C22 119.8(2)
C20 C19 C22 120.4(2)
C21 C20 C19 119.9(2)
C21 C20 H20A 120.1
C19 C20 H20A 120.1
C20 C21 C16 120.2(2)
C20 C21 H21A 119.9
C16 C21 H21A 119.9
O5 C22 O6 123.6(3)
O5 C22 C19 118.5(3)
O6 C22 C19 118.0(2)

loop_
_geom_bond_atom_site_label_1
_geom_bond_atom_site_label_2
_geom_bond_distance
S1 C3 1.755(3)
S1 C5 1.763(3)
S2 C4 1.762(3)
S2 C5 1.763(3)
S3 C7 1.761(3)
S3 C6 1.769(2)
S4 C6 1.759(3)
S4 C8 1.762(2)
S5 C7 1.757(2)
S5 C16 1.777(2)
S6 C8 1.759(3)
S6 C9 1.767(2)
O1 C4 1.375(3)
O1 C1 1.436(4)
O1W H1WA 0.8522
O1W H1WB 0.8483
O2 C3 1.371(3)
O2 C2 1.455(4)
O3 C15 1.260(4)
O4 C15 1.258(4)
O4 H4 0.863(19)
O5 C22 1.261(3)
O6 C22 1.263(4)
O6 H6 0.843(18)
C1 C2 1.485(5)
C1 H1A 0.9700
C1 H1B 0.9700
C2 H2A 0.9700
C2 H2B 0.9700
C3 C4 1.323(4)
C5 C6 1.336(3)
C7 C8 1.346(4)
C9 C14 1.386(4)
C9 C10 1.391(3)
C10 C11 1.392(4)
C10 H10A 0.9300
C11 C12 1.387(4)
C11 H11A 0.9300
C12 C13 1.388(4)
C12 C15 1.486(4)
C13 C14 1.387(4)
C13 H13A 0.9300
C14 H14A 0.9300
C16 C21 1.385(4)
C16 C17 1.388(4)
C17 C18 1.387(4)
C17 H17A 0.9300
C18 C19 1.387(4)
C18 H18A 0.9300
C19 C20 1.397(4)
C19 C22 1.483(3)
C20 C21 1.383(3)
C20 H20A 0.9300
C21 H21A 0.9300

loop_
_geom_hbond_atom_site_label_D
_geom_hbond_atom_site_label_H
_geom_hbond_atom_site_label_A
_geom_hbond_site_symmetry_A
_geom_hbond_distance_DH
_geom_hbond_distance_HA
_geom_hbond_distance_DA
_geom_hbond_angle_DHA
_geom_hbond_publ_flag
O4 H4 O5 2_655 0.863(19) 1.78(2) 2.629(3) 165(5) y
O6 H6 O3 2_655 0.843(18) 1.782(19) 2.624(3) 177(4) y
O1W H1WA O5 1_456 0.85 2.38 3.18(2) 155 y
O1W H1WB O3 1_456 0.85 2.37 3.17(2) 158 y
C13 H13A O2 2_556 0.93 2.67 3.570(4) 163 y
C20 H20A O1 2_556 0.93 2.65 3.552(4) 164 y

loop_
_geom_torsion_atom_site_label_1
_geom_torsion_atom_site_label_2
_geom_torsion_atom_site_label_3
_geom_torsion_atom_site_label_4
_geom_torsion
C4 O1 C1 C2 -43.5(4)
C3 O2 C2 C1 -42.7(4)
O1 C1 C2 O2 60.5(4)
C2 O2 C3 C4 14.2(4)
C2 O2 C3 S1 -164.1(2)
C5 S1 C3 C4 12.6(2)
C5 S1 C3 O2 -169.0(2)
O2 C3 C4 O1 0.4(4)
S1 C3 C4 O1 178.6(2)
O2 C3 C4 S2 -177.6(2)
S1 C3 C4 S2 0.7(3)
C1 O1 C4 C3 14.8(4)
C1 O1 C4 S2 -167.3(2)
C5 S2 C4 C3 -13.6(2)
C5 S2 C4 O1 168.3(2)
C4 S2 C5 C6 -155.6(2)
C4 S2 C5 S1 22.02(16)
C3 S1 C5 C6 155.8(2)
C3 S1 C5 S2 -21.84(17)
S2 C5 C6 S4 1.2(3)
S1 C5 C6 S4 -176.19(14)
S2 C5 C6 S3 176.14(14)
S1 C5 C6 S3 -1.3(3)
C8 S4 C6 C5 152.2(2)
C8 S4 C6 S3 -23.12(15)
C7 S3 C6 C5 -152.4(2)
C7 S3 C6 S4 23.01(15)
C16 S5 C7 C8 -83.1(2)
C16 S5 C7 S3 102.52(15)
C6 S3 C7 C8 -13.8(2)
C6 S3 C7 S5 161.13(14)
S5 C7 C8 S6 2.8(3)
S3 C7 C8 S6 177.20(13)
S5 C7 C8 S4 -174.74(13)
S3 C7 C8 S4 -0.3(3)
C9 S6 C8 C7 82.0(2)
C9 S6 C8 S4 -100.45(15)
C6 S4 C8 C7 14.3(2)
C6 S4 C8 S6 -163.43(14)
C8 S6 C9 C14 18.4(3)
C8 S6 C9 C10 -162.2(2)
C14 C9 C10 C11 -2.3(4)
S6 C9 C10 C11 178.3(2)
C9 C10 C11 C12 0.5(5)
C10 C11 C12 C13 2.0(5)
C10 C11 C12 C15 -175.3(3)
C11 C12 C13 C14 -2.8(5)
C15 C12 C13 C14 174.6(3)
C10 C9 C14 C13 1.5(4)
S6 C9 C14 C13 -179.1(2)
C12 C13 C14 C9 1.0(5)
C11 C12 C15 O4 -179.9(4)
C13 C12 C15 O4 2.7(5)
C11 C12 C15 O3 1.9(5)
C13 C12 C15 O3 -175.5(3)
C7 S5 C16 C21 -47.9(2)
C7 S5 C16 C17 137.0(2)
C21 C16 C17 C18 0.8(4)
S5 C16 C17 C18 176.0(2)
C16 C17 C18 C19 -0.3(5)
C17 C18 C19 C20 -0.3(4)
C17 C18 C19 C22 -179.2(3)
C18 C19 C20 C21 0.5(4)
C22 C19 C20 C21 179.5(3)
C19 C20 C21 C16 -0.1(4)
C17 C16 C21 C20 -0.6(4)
S5 C16 C21 C20 -175.5(2)
C18 C19 C22 O5 -1.7(4)
C20 C19 C22 O5 179.4(3)
C18 C19 C22 O6 177.6(3)
C20 C19 C22 O6 -1.4(4)

_cod_database_fobs_code 2242269
